data_7023234
loop_
_publ_author_name
'Sivaram, Haresh'
'Tan, Jackie'
'Huynh, Han Vinh'

_publ_section_title
;
 Cationic gold(I) heteroleptic complexes bearing a pyrazole-derived
 N-heterocyclic carbene: syntheses, characterizations, and cytotoxic
 activities.
;
_journal_issue 34
_journal_name_full 'Dalton transactions (Cambridge, England : 2003)'
_journal_page_first 12421
_journal_page_last 12428
_journal_paper_doi 10.1039/c3dt51071a
_journal_volume 42
_journal_year 2013
_chemical_formula_sum 'C24 H30 Au F6 N4 P'
_chemical_formula_weight 716.46
_chemical_name_systematic
; 
 ? 
;
_space_group_IT_number 2
_symmetry_cell_setting triclinic
_symmetry_space_group_name_Hall '-P 1'
_symmetry_space_group_name_H-M 'P -1'
_atom_sites_solution_hydrogens geom
_atom_sites_solution_primary direct
_atom_sites_solution_secondary difmap
_audit_creation_method SHELXL-97
_cell_angle_alpha 60.9630(10)
_cell_angle_beta 73.3970(10)
_cell_angle_gamma 68.0160(10)
_cell_formula_units_Z 2
_cell_length_a 9.7407(7)
_cell_length_b 12.5859(9)
_cell_length_c 12.8314(9)
_cell_measurement_reflns_used 9922
_cell_measurement_temperature 100(2)
_cell_measurement_theta_max 28.33
_cell_measurement_theta_min 2.27
_cell_volume 1264.80(16)
_computing_cell_refinement 'Bruker SAINT'
_computing_data_collection 'Bruker APEX2'
_computing_data_reduction 'Bruker SAINT'
_computing_molecular_graphics 'Bruker SHELXTL'
_computing_publication_material 'Bruker SHELXTL'
_computing_structure_refinement 'SHELXL-97 (Sheldrick, 1997)'
_computing_structure_solution 'SHELXS-97 (Sheldrick, 1990)'
_diffrn_ambient_temperature 100(2)
_diffrn_measured_fraction_theta_full 0.999
_diffrn_measured_fraction_theta_max 0.999
_diffrn_measurement_device_type 'Bruker APEX-II CCD'
_diffrn_measurement_method '\f and \w scans'
_diffrn_radiation_monochromator graphite
_diffrn_radiation_source 'fine-focus sealed tube'
_diffrn_radiation_type MoK\a
_diffrn_radiation_wavelength 0.71073
_diffrn_reflns_av_R_equivalents 0.0255
_diffrn_reflns_av_unetI/netI 0.0288
_diffrn_reflns_limit_h_max 12
_diffrn_reflns_limit_h_min -12
_diffrn_reflns_limit_k_max 16
_diffrn_reflns_limit_k_min -16
_diffrn_reflns_limit_l_max 16
_diffrn_reflns_limit_l_min -16
_diffrn_reflns_number 16767
_diffrn_reflns_theta_full 27.50
_diffrn_reflns_theta_max 27.50
_diffrn_reflns_theta_min 1.83
_diffrn_standards_number 0
_exptl_absorpt_coefficient_mu 5.944
_exptl_absorpt_correction_T_max 0.5879
_exptl_absorpt_correction_T_min 0.2234
_exptl_absorpt_correction_type multi-scan
_exptl_absorpt_process_details 'Sadabs, (Sheldrick 2008)'
_exptl_crystal_colour Colourless
_exptl_crystal_density_diffrn 1.881
_exptl_crystal_density_meas ?
_exptl_crystal_density_method 'not measured'
_exptl_crystal_description Block
_exptl_crystal_F_000 700
_exptl_crystal_size_max 0.36
_exptl_crystal_size_mid 0.26
_exptl_crystal_size_min 0.10
_refine_diff_density_max 1.227
_refine_diff_density_min -0.647
_refine_diff_density_rms 0.204
_refine_ls_extinction_method none
_refine_ls_goodness_of_fit_ref 1.266
_refine_ls_hydrogen_treatment constr
_refine_ls_matrix_type full
_refine_ls_number_parameters 325
_refine_ls_number_reflns 5813
_refine_ls_number_restraints 0
_refine_ls_restrained_S_all 1.266
_refine_ls_R_factor_all 0.0263
_refine_ls_R_factor_gt 0.0244
_refine_ls_shift/su_max 0.001
_refine_ls_shift/su_mean 0.000
_refine_ls_structure_factor_coef Fsqd
_refine_ls_weighting_details 'calc w=1/[\s^2^(Fo^2^)+(0.0355P)^2^+0.3399P] where P=(Fo^2^+2Fc^2^)/3'
_refine_ls_weighting_scheme calc
_refine_ls_wR_factor_gt 0.0622
_refine_ls_wR_factor_ref 0.0703
_reflns_number_gt 5632
_reflns_number_total 5813
_reflns_threshold_expression >2sigma(I)
_cod_data_source_file c3dt51071a.txt
_cod_data_source_block Complex(9)
_cod_depositor_comments
;
The following automatic conversions were performed:

'_symmetry_cell_setting' value 'Triclinic' changed to 'triclinic'
according to /home/saulius/struct/CIF-dictionaries/cif_core.dic
dictionary named 'cif_core.dic' version 2.4.2 from
2011-04-26.

'_exptl_absorpt_correction_type' value 'Multi-scan'
changed to 'multi-scan' according to
/home/saulius/struct/CIF-dictionaries/cif_core.dic dictionary named
'cif_core.dic' version 2.4.2 from 2011-04-26.

Automatic conversion script
Id: cif_fix_values 1891 2012-01-12 08:04:46Z andrius 

The following automatic conversions were performed:

'_exptl_crystal_density_meas' value 'Not Measured' was changed to '?'
- the value is perceived as not measured.

Automatic conversion script
Id: cif_fix_values 3008 2015-01-20 13:52:24Z robertas 
;
_cod_original_sg_symbol_H-M P-1
_cod_database_code 7023234

loop_
_symmetry_equiv_pos_as_xyz
'x, y, z'
'-x, -y, -z'

loop_
_atom_site_label
_atom_site_type_symbol
_atom_site_fract_x
_atom_site_fract_y
_atom_site_fract_z
_atom_site_U_iso_or_equiv
_atom_site_adp_type
_atom_site_occupancy
_atom_site_symmetry_multiplicity
_atom_site_calc_flag
_atom_site_refinement_flags
Au1 Au 0.110986(14) 0.100814(11) 0.461035(11) 0.02019(6) Uani 1 1 d .
N1 N -0.1282(3) 0.3281(3) 0.3211(3) 0.0182(6) Uani 1 1 d .
N2 N -0.0293(3) 0.1973(3) 0.2382(3) 0.0201(6) Uani 1 1 d .
N3 N 0.3706(3) -0.1155(3) 0.5822(3) 0.0231(6) Uani 1 1 d .
N4 N 0.4533(3) -0.1612(3) 0.6740(3) 0.0253(6) Uani 1 1 d .
C1 C -0.0261(4) 0.2160(3) 0.3329(3) 0.0189(6) Uani 1 1 d .
C2 C -0.1338(4) 0.2971(3) 0.1660(3) 0.0188(6) Uani 1 1 d .
C3 C -0.1786(4) 0.3212(4) 0.0612(3) 0.0233(7) Uani 1 1 d .
H3 H -0.1369 0.2633 0.0256 0.028 Uiso 1 1 calc R
C4 C -0.2866(4) 0.4335(4) 0.0114(3) 0.0254(8) Uani 1 1 d .
H4 H -0.3194 0.4536 -0.0607 0.031 Uiso 1 1 calc R
C5 C -0.3488(4) 0.5182(4) 0.0646(3) 0.0253(8) Uani 1 1 d .
H5 H -0.4232 0.5943 0.0277 0.030 Uiso 1 1 calc R
C6 C -0.3054(4) 0.4947(3) 0.1694(3) 0.0219(7) Uani 1 1 d .
H6 H -0.3475 0.5526 0.2051 0.026 Uiso 1 1 calc R
C7 C -0.1974(4) 0.3821(3) 0.2190(3) 0.0175(6) Uani 1 1 d .
C8 C 0.0621(4) 0.0868(3) 0.2164(3) 0.0248(7) Uani 1 1 d .
H8A H -0.0022 0.0555 0.1969 0.030 Uiso 1 1 calc R
H8B H 0.1038 0.0190 0.2911 0.030 Uiso 1 1 calc R
C9 C 0.1874(4) 0.1120(4) 0.1170(3) 0.0271(8) Uani 1 1 d .
H9 H 0.2543 0.0410 0.1036 0.032 Uiso 1 1 calc R
C10 C 0.2156(4) 0.2208(4) 0.0462(4) 0.0297(8) Uani 1 1 d .
H10A H 0.1525 0.2951 0.0554 0.036 Uiso 1 1 calc R
H10B H 0.2992 0.2255 -0.0145 0.036 Uiso 1 1 calc R
C11 C -0.1573(4) 0.3864(4) 0.4030(3) 0.0241(7) Uani 1 1 d .
H11A H -0.1218 0.3200 0.4805 0.029 Uiso 1 1 calc R
H11B H -0.2665 0.4220 0.4188 0.029 Uiso 1 1 calc R
C12 C -0.0840(5) 0.4887(4) 0.3558(4) 0.0308(9) Uani 1 1 d .
H12 H -0.0991 0.5293 0.4059 0.037 Uiso 1 1 calc R
C13 C -0.0010(5) 0.5283(5) 0.2526(4) 0.0396(10) Uani 1 1 d .
H13A H 0.0175 0.4909 0.1992 0.048 Uiso 1 1 calc R
H13B H 0.0408 0.5946 0.2309 0.048 Uiso 1 1 calc R
C14 C 0.2571(4) -0.0101(3) 0.5825(3) 0.0195(7) Uani 1 1 d .
C15 C 0.4194(4) -0.1669(4) 0.4917(3) 0.0235(7) Uani 1 1 d .
H15A H 0.4734 -0.1126 0.4193 0.028 Uiso 1 1 calc R
H15B H 0.3308 -0.1660 0.4677 0.028 Uiso 1 1 calc R
C16 C 0.5215(4) -0.3025(4) 0.5414(4) 0.0270(8) Uani 1 1 d .
H16A H 0.4608 -0.3602 0.6000 0.032 Uiso 1 1 calc R
H16B H 0.5680 -0.3284 0.4748 0.032 Uiso 1 1 calc R
C17 C 0.6437(4) -0.3159(4) 0.6026(4) 0.0277(8) Uani 1 1 d .
H17A H 0.7058 -0.2593 0.5443 0.033 Uiso 1 1 calc R
H17B H 0.7088 -0.4041 0.6310 0.033 Uiso 1 1 calc R
C18 C 0.5744(4) -0.2815(4) 0.7095(3) 0.0281(8) Uani 1 1 d .
H18A H 0.5339 -0.3501 0.7764 0.034 Uiso 1 1 calc R
H18B H 0.6523 -0.2728 0.7380 0.034 Uiso 1 1 calc R
C19 C 0.3903(4) -0.0872(3) 0.7337(3) 0.0172(6) Uani 1 1 d .
C20 C 0.4306(5) -0.1093(4) 0.8459(4) 0.0331(9) Uani 1 1 d .
H20A H 0.5406 -0.1377 0.8428 0.040 Uiso 1 1 calc R
H20B H 0.3899 -0.1767 0.9146 0.040 Uiso 1 1 calc R
C21 C 0.3680(5) 0.0118(4) 0.8632(4) 0.0313(9) Uani 1 1 d .
H21A H 0.4257 0.0724 0.8055 0.038 Uiso 1 1 calc R
H21B H 0.3781 -0.0070 0.9455 0.038 Uiso 1 1 calc R
C22 C 0.2036(5) 0.0715(4) 0.8438(3) 0.0302(8) Uani 1 1 d .
H22A H 0.1465 0.0098 0.8995 0.036 Uiso 1 1 calc R
H22B H 0.1627 0.1465 0.8617 0.036 Uiso 1 1 calc R
C23 C 0.1858(4) 0.1110(4) 0.7149(3) 0.0246(7) Uani 1 1 d .
H23A H 0.0786 0.1357 0.7075 0.029 Uiso 1 1 calc R
H23B H 0.2240 0.1854 0.6604 0.029 Uiso 1 1 calc R
C24 C 0.2691(4) 0.0050(3) 0.6788(3) 0.0159(6) Uani 1 1 d .
P1 P 0.70143(11) 0.27856(9) 0.75491(9) 0.0246(2) Uani 1 1 d .
F1 F 0.8363(3) 0.3354(3) 0.6677(2) 0.0393(6) Uani 1 1 d .
F2 F 0.8128(3) 0.1746(3) 0.8520(2) 0.0435(6) Uani 1 1 d .
F3 F 0.5676(3) 0.2219(3) 0.8425(2) 0.0414(6) Uani 1 1 d .
F4 F 0.5909(3) 0.3819(2) 0.6580(2) 0.0383(6) Uani 1 1 d .
F5 F 0.7412(3) 0.1849(2) 0.6934(2) 0.0382(6) Uani 1 1 d .
F6 F 0.6630(3) 0.3726(3) 0.8153(2) 0.0454(7) Uani 1 1 d .

loop_
_atom_site_aniso_label
_atom_site_aniso_U_11
_atom_site_aniso_U_22
_atom_site_aniso_U_33
_atom_site_aniso_U_23
_atom_site_aniso_U_13
_atom_site_aniso_U_12
Au1 0.02060(8) 0.01890(8) 0.01587(8) -0.00217(5) -0.00590(5) -0.00476(5)
N1 0.0208(14) 0.0197(14) 0.0132(13) -0.0070(11) -0.0023(11) -0.0047(11)
N2 0.0202(14) 0.0182(14) 0.0180(14) -0.0062(12) -0.0026(11) -0.0034(11)
N3 0.0249(15) 0.0243(15) 0.0188(15) -0.0072(12) -0.0055(12) -0.0062(13)
N4 0.0235(15) 0.0259(16) 0.0229(16) -0.0055(13) -0.0068(12) -0.0071(13)
C1 0.0187(16) 0.0204(16) 0.0148(15) -0.0035(13) -0.0036(12) -0.0071(13)
C2 0.0180(15) 0.0185(16) 0.0160(16) -0.0034(13) -0.0038(12) -0.0054(13)
C3 0.0251(18) 0.0268(18) 0.0203(17) -0.0095(15) -0.0025(14) -0.0107(15)
C4 0.0267(18) 0.032(2) 0.0173(17) -0.0041(15) -0.0079(14) -0.0127(15)
C5 0.0192(16) 0.0243(18) 0.0246(19) -0.0034(15) -0.0077(14) -0.0039(14)
C6 0.0208(16) 0.0222(17) 0.0201(17) -0.0068(14) -0.0022(13) -0.0066(14)
C7 0.0169(15) 0.0199(16) 0.0154(15) -0.0060(13) -0.0020(12) -0.0068(13)
C8 0.0268(18) 0.0174(16) 0.0250(19) -0.0083(14) -0.0014(15) -0.0034(14)
C9 0.0254(18) 0.0257(18) 0.0276(19) -0.0150(16) 0.0003(15) -0.0024(15)
C10 0.0239(18) 0.030(2) 0.028(2) -0.0102(16) 0.0017(15) -0.0064(15)
C11 0.0264(18) 0.0280(18) 0.0188(17) -0.0123(15) -0.0032(14) -0.0051(15)
C12 0.035(2) 0.032(2) 0.034(2) -0.0173(18) -0.0121(17) -0.0084(17)
C13 0.045(3) 0.044(3) 0.040(3) -0.015(2) -0.007(2) -0.026(2)
C14 0.0188(16) 0.0194(16) 0.0199(17) -0.0066(14) -0.0028(13) -0.0072(13)
C15 0.0231(17) 0.0284(18) 0.0201(17) -0.0125(15) -0.0023(14) -0.0057(14)
C16 0.0285(19) 0.0237(18) 0.029(2) -0.0125(16) 0.0002(15) -0.0089(15)
C17 0.0271(19) 0.0213(18) 0.031(2) -0.0068(16) -0.0064(15) -0.0072(15)
C18 0.0260(18) 0.0218(18) 0.0242(19) -0.0047(15) -0.0057(15) 0.0006(15)
C19 0.0167(15) 0.0194(16) 0.0138(15) -0.0044(13) -0.0045(12) -0.0053(12)
C20 0.045(2) 0.033(2) 0.023(2) -0.0098(17) -0.0152(17) -0.0064(18)
C21 0.039(2) 0.037(2) 0.024(2) -0.0161(17) -0.0094(16) -0.0090(18)
C22 0.036(2) 0.035(2) 0.0226(19) -0.0151(17) -0.0028(16) -0.0092(17)
C23 0.0271(18) 0.0240(18) 0.0216(18) -0.0102(15) -0.0032(14) -0.0054(15)
C24 0.0194(15) 0.0150(15) 0.0110(14) -0.0031(12) -0.0042(12) -0.0041(12)
P1 0.0302(5) 0.0227(5) 0.0200(4) -0.0115(4) -0.0012(4) -0.0048(4)
F1 0.0433(14) 0.0512(16) 0.0298(13) -0.0220(12) 0.0091(11) -0.0237(12)
F2 0.0363(14) 0.0513(16) 0.0291(13) -0.0103(12) -0.0103(11) -0.0029(12)
F3 0.0376(14) 0.0447(15) 0.0339(14) -0.0095(12) 0.0025(11) -0.0186(12)
F4 0.0446(14) 0.0268(12) 0.0321(13) -0.0110(10) -0.0113(11) 0.0043(10)
F5 0.0516(15) 0.0256(12) 0.0406(14) -0.0212(11) -0.0081(12) -0.0029(11)
F6 0.0559(17) 0.0528(16) 0.0429(15) -0.0380(14) 0.0073(12) -0.0169(13)

loop_
_atom_type_symbol
_atom_type_description
_atom_type_scat_dispersion_real
_atom_type_scat_dispersion_imag
_atom_type_scat_source
C C 0.0033 0.0016 'International Tables Vol C Tables 4.2.6.8 and 6.1.1.4'
H H 0.0000 0.0000 'International Tables Vol C Tables 4.2.6.8 and 6.1.1.4'
N N 0.0061 0.0033 'International Tables Vol C Tables 4.2.6.8 and 6.1.1.4'
F F 0.0171 0.0103 'International Tables Vol C Tables 4.2.6.8 and 6.1.1.4'
P P 0.1023 0.0942 'International Tables Vol C Tables 4.2.6.8 and 6.1.1.4'
Au Au -2.0133 8.8022 'International Tables Vol C Tables 4.2.6.8 and 6.1.1.4'

loop_
_geom_angle_atom_site_label_1
_geom_angle_atom_site_label_2
_geom_angle_atom_site_label_3
_geom_angle
C14 Au1 C1 176.81(12)
C1 N1 C7 111.0(3)
C1 N1 C11 124.2(3)
C7 N1 C11 124.8(3)
C1 N2 C2 110.7(3)
C1 N2 C8 124.8(3)
C2 N2 C8 124.6(3)
C14 N3 N4 109.3(3)
C14 N3 C15 128.6(3)
N4 N3 C15 121.5(3)
C19 N4 N3 107.9(3)
C19 N4 C18 127.0(3)
N3 N4 C18 124.5(3)
N1 C1 N2 106.3(3)
N1 C1 Au1 127.7(3)
N2 C1 Au1 126.0(3)
N2 C2 C3 132.5(3)
N2 C2 C7 106.3(3)
C3 C2 C7 121.3(3)
C4 C3 C2 116.8(3)
C4 C3 H3 121.6
C2 C3 H3 121.6
C3 C4 C5 121.5(3)
C3 C4 H4 119.2
C5 C4 H4 119.2
C6 C5 C4 122.1(3)
C6 C5 H5 119.0
C4 C5 H5 119.0
C7 C6 C5 116.1(3)
C7 C6 H6 121.9
C5 C6 H6 121.9
C6 C7 N1 132.0(3)
C6 C7 C2 122.2(3)
N1 C7 C2 105.8(3)
N2 C8 C9 113.6(3)
N2 C8 H8A 108.8
C9 C8 H8A 108.8
N2 C8 H8B 108.8
C9 C8 H8B 108.8
H8A C8 H8B 107.7
C10 C9 C8 127.3(3)
C10 C9 H9 116.3
C8 C9 H9 116.3
C9 C10 H10A 120.0
C9 C10 H10B 120.0
H10A C10 H10B 120.0
N1 C11 C12 113.5(3)
N1 C11 H11A 108.9
C12 C11 H11A 108.9
N1 C11 H11B 108.9
C12 C11 H11B 108.9
H11A C11 H11B 107.7
C13 C12 C11 126.6(4)
C13 C12 H12 116.7
C11 C12 H12 116.7
C12 C13 H13A 120.0
C12 C13 H13B 120.0
H13A C13 H13B 120.0
N3 C14 C24 105.7(3)
N3 C14 Au1 125.9(3)
C24 C14 Au1 128.4(3)
N3 C15 C16 111.0(3)
N3 C15 H15A 109.4
C16 C15 H15A 109.4
N3 C15 H15B 109.4
C16 C15 H15B 109.4
H15A C15 H15B 108.0
C17 C16 C15 112.4(3)
C17 C16 H16A 109.1
C15 C16 H16A 109.1
C17 C16 H16B 109.1
C15 C16 H16B 109.1
H16A C16 H16B 107.9
C16 C17 C18 110.1(3)
C16 C17 H17A 109.6
C18 C17 H17A 109.6
C16 C17 H17B 109.6
C18 C17 H17B 109.6
H17A C17 H17B 108.1
N4 C18 C17 110.4(3)
N4 C18 H18A 109.6
C17 C18 H18A 109.6
N4 C18 H18B 109.6
C17 C18 H18B 109.6
H18A C18 H18B 108.1
N4 C19 C24 107.8(3)
N4 C19 C20 126.6(3)
C24 C19 C20 125.2(3)
C19 C20 C21 109.7(3)
C19 C20 H20A 109.7
C21 C20 H20A 109.7
C19 C20 H20B 109.7
C21 C20 H20B 109.7
H20A C20 H20B 108.2
C20 C21 C22 110.7(3)
C20 C21 H21A 109.5
C22 C21 H21A 109.5
C20 C21 H21B 109.5
C22 C21 H21B 109.5
H21A C21 H21B 108.1
C23 C22 C21 110.7(3)
C23 C22 H22A 109.5
C21 C22 H22A 109.5
C23 C22 H22B 109.5
C21 C22 H22B 109.5
H22A C22 H22B 108.1
C24 C23 C22 110.6(3)
C24 C23 H23A 109.5
C22 C23 H23A 109.5
C24 C23 H23B 109.5
C22 C23 H23B 109.5
H23A C23 H23B 108.1
C19 C24 C14 109.3(3)
C19 C24 C23 120.8(3)
C14 C24 C23 129.3(3)
F6 P1 F4 90.28(15)
F6 P1 F5 179.43(16)
F4 P1 F5 89.69(13)
F6 P1 F3 89.88(15)
F4 P1 F3 90.24(15)
F5 P1 F3 90.69(15)
F6 P1 F2 89.86(16)
F4 P1 F2 179.84(17)
F5 P1 F2 90.17(14)
F3 P1 F2 89.85(15)
F6 P1 F1 89.85(14)
F4 P1 F1 90.05(15)
F5 P1 F1 89.58(14)
F3 P1 F1 179.60(15)
F2 P1 F1 89.86(15)

loop_
_geom_bond_atom_site_label_1
_geom_bond_atom_site_label_2
_geom_bond_distance
Au1 C14 2.018(3)
Au1 C1 2.020(3)
N1 C1 1.353(4)
N1 C7 1.389(4)
N1 C11 1.465(4)
N2 C1 1.356(4)
N2 C2 1.388(4)
N2 C8 1.453(4)
N3 C14 1.373(5)
N3 N4 1.380(4)
N3 C15 1.476(4)
N4 C19 1.351(5)
N4 C18 1.480(5)
C2 C3 1.388(5)
C2 C7 1.400(5)
C3 C4 1.381(5)
C3 H3 0.9500
C4 C5 1.399(5)
C4 H4 0.9500
C5 C6 1.385(5)
C5 H5 0.9500
C6 C7 1.383(5)
C6 H6 0.9500
C8 C9 1.492(5)
C8 H8A 0.9900
C8 H8B 0.9900
C9 C10 1.306(5)
C9 H9 0.9500
C10 H10A 0.9500
C10 H10B 0.9500
C11 C12 1.490(5)
C11 H11A 0.9900
C11 H11B 0.9900
C12 C13 1.306(6)
C12 H12 0.9500
C13 H13A 0.9500
C13 H13B 0.9500
C14 C24 1.380(5)
C15 C16 1.531(5)
C15 H15A 0.9900
C15 H15B 0.9900
C16 C17 1.522(5)
C16 H16A 0.9900
C16 H16B 0.9900
C17 C18 1.534(5)
C17 H17A 0.9900
C17 H17B 0.9900
C18 H18A 0.9900
C18 H18B 0.9900
C19 C24 1.375(4)
C19 C20 1.469(5)
C20 C21 1.517(6)
C20 H20A 0.9900
C20 H20B 0.9900
C21 C22 1.529(6)
C21 H21A 0.9900
C21 H21B 0.9900
C22 C23 1.521(5)
C22 H22A 0.9900
C22 H22B 0.9900
C23 C24 1.492(5)
C23 H23A 0.9900
C23 H23B 0.9900
P1 F6 1.592(2)
P1 F4 1.595(3)
P1 F5 1.596(2)
P1 F3 1.597(3)
P1 F2 1.603(3)
P1 F1 1.605(3)
